data_8100816
loop_
_publ_author_name
'H\"onle, Wolfgang'
'Buresch, Jutta'
'Peters, Karl'
'Chang, Jen-Hui'
'von Schnering, Hans Georg'

_publ_section_title
;
Crystal structure of the catena-pentelides KAs and Na(As~0.5~Sb~0.5~)
;
_journal_issue 4
_journal_name_full 'Zeitschrift f\"ur Kristallographie - New Crystal Structures'
_journal_page_first 483
_journal_page_last 484
_journal_volume 217
_journal_year 2002
_chemical_formula_structural 'K As'
_chemical_formula_sum 'As K'
_chemical_formula_weight 114.02
_space_group_IT_number 19
_symmetry_cell_setting orthorhombic
_symmetry_space_group_name_Hall 'P 2ac 2ab'
_symmetry_space_group_name_H-M 'P 21 21 21'
_cell_angle_alpha 90.00
_cell_angle_beta 90.00
_cell_angle_gamma 90.00
_cell_formula_units_Z 8
_cell_length_a 6.681(2)
_cell_length_b 6.425(2)
_cell_length_c 11.602(3)
_cell_measurement_temperature 293(2)
_cell_volume 498.0(3)
_diffrn_ambient_temperature 293(2)
_exptl_crystal_density_diffrn 3.041
_cod_original_formula_sum 'As1 K1'
_cod_database_code 8100816

loop_
_symmetry_equiv_pos_as_xyz
'x, y, z'
'-x+1/2, -y, z+1/2'
'-x, y+1/2, -z+1/2'
'x+1/2, -y+1/2, -z'

loop_
_atom_site_label
_atom_site_type_symbol
_atom_site_fract_x
_atom_site_fract_y
_atom_site_fract_z
_atom_site_U_iso_or_equiv
_atom_site_adp_type
_atom_site_occupancy
_atom_site_symmetry_multiplicity
_atom_site_Wyckoff_symbol
_atom_site_calc_flag
_atom_site_refinement_flags
_atom_site_disorder_assembly
_atom_site_disorder_group
K1 K 0.4029(2) 0.9195(2) 0.0356(1) 0.0412(2) Uani 1 4 a d . . .
K2 K 0.1411(1) 0.6531(1) 0.3332(1) 0.0324(2) Uani 1 4 a d . . .
As1 As 0.3145(1) 0.1575(1) 0.2826(1) 0.0242(1) Uani 1 4 a d . . .
As2 As 0.4277(1) 0.4198(1) 0.1374(1) 0.0240(1) Uani 1 4 a d . . .

loop_
_atom_site_aniso_label
_atom_site_aniso_U_11
_atom_site_aniso_U_22
_atom_site_aniso_U_33
_atom_site_aniso_U_23
_atom_site_aniso_U_13
_atom_site_aniso_U_12
K1 0.0602(6) 0.0315(4) 0.0319(4) -0.0045(3) -0.0155(4) 0.0078(4)
K2 0.0297(3) 0.0305(3) 0.0371(4) -0.0039(3) 0.0001(3) -0.0020(3)
As1 0.0235(1) 0.0237(1) 0.0255(2) -0.0010(1) 0.0022(1) -0.0014(1)
As2 0.0292(2) 0.0222(1) 0.0206(1) -0.0009(1) 0.0010(1) 0.0020(1)

loop_
_geom_bond_atom_site_label_1
_geom_bond_atom_site_label_2
_geom_bond_distance
_geom_bond_site_symmetry_2
_geom_bond_publ_flag
K1 As1 3.295(1) 3_655 ?
K1 As1 3.302(1) 1_565 ?
K1 As1 3.312(1) 2_564 ?
K1 As2 3.425(1) . ?
K1 As2 3.429(1) 1_565 ?
K1 K2 3.625(1) 2_574 ?
K1 K2 3.723(1) 3_655 ?
K1 As2 3.895(1) 4_465 ?
K1 As2 3.959(1) 3_655 ?
K1 K1 4.072(1) 4_465 ?
K1 K1 4.072(1) 4_565 ?
K1 K2 4.215(1) 3 ?
K2 As1 3.326(1) 3 ?
K2 As2 3.328(1) . ?
K2 As2 3.371(1) 3_655 ?
K2 As1 3.438(1) . ?
K2 As1 3.493(1) 1_565 ?
K2 As2 3.590(1) 2_565 ?
K2 K1 3.625(1) 2_575 ?
K2 K1 3.723(1) 3_645 ?
K2 As1 3.879(1) 3_655 ?
K2 K2 4.195(1) 3_545 ?
K2 K2 4.195(1) 3 ?
K2 K1 4.215(1) 3_545 ?
As1 As2 2.482(1) 3_645 ?
As1 As2 2.499(1) . ?
As1 K1 3.295(1) 3_645 ?
As1 K1 3.302(1) 1_545 ?
As1 K1 3.312(1) 2_565 ?
As1 K2 3.326(1) 3_545 ?
As1 K2 3.493(1) 1_545 ?
As1 K2 3.879(1) 3_645 ?
As2 As1 2.482(1) 3_655 ?
As2 K2 3.371(1) 3_645 ?
As2 K1 3.429(1) 1_545 ?
As2 K2 3.590(1) 2_564 ?
As2 K1 3.895(1) 4_565 ?
As2 K1 3.959(1) 3_645 ?
